data_7241880
loop_
_publ_author_name
'Kornyakov, Ilya V.'
'Tyumentseva, Olga S.'
'Krivovichev, Sergey V.'
'Tananaev, Ivan G.'
'Gurzhiy, Vladislav V.'

_publ_section_title
;
 Crystal chemistry of the M2+[(UO2)(T6+O4)2(H2O)](H2O)4 (M2+ = Mg, Mn, Fe,
 Co, Ni and Zn; T6+ = S, Se) compounds: the interplay between chemical
 composition, pH and structural architecture
;
_journal_issue 5
_journal_name_full CrystEngComm
_journal_page_first 1140
_journal_page_last 1148
_journal_paper_doi 10.1039/D0CE01587C
_journal_volume 23
_journal_year 2021
_chemical_formula_moiety 'H10 Ni O15 Se2 U'
_chemical_formula_sum 'H10 Ni O15 Se2 U'
_chemical_formula_weight 704.74
_space_group_crystal_system monoclinic
_space_group_IT_number 14
_space_group_name_Hall '-P 2ybc'
_space_group_name_H-M_alt 'P 1 21/c 1'
_atom_sites_solution_hydrogens difmap
_atom_sites_solution_primary dual
_audit_creation_date 2020-10-06
_audit_creation_method
;
Olex2 1.2
(compiled 2018.05.29 svn.r3508 for OlexSys, GUI svn.r5506)
;
_audit_update_record
;
2020-10-17 deposited with the CCDC.	2020-12-08 downloaded from the CCDC.
;
_cell_angle_alpha 90
_cell_angle_beta 93.533(2)
_cell_angle_gamma 90
_cell_formula_units_Z 4
_cell_length_a 8.3912(2)
_cell_length_b 11.5652(3)
_cell_length_c 13.1209(3)
_cell_measurement_reflns_used 10896
_cell_measurement_temperature 100(2)
_cell_measurement_theta_max 36.2470
_cell_measurement_theta_min 2.3520
_cell_volume 1270.91(5)
_computing_cell_refinement 'CrysAlisPro 1.171.39.44a (Rigaku OD, 2018)'
_computing_data_collection 'CrysAlisPro 1.171.39.44a (Rigaku OD, 2018)'
_computing_data_reduction 'CrysAlisPro 1.171.39.44a (Rigaku OD, 2018)'
_computing_molecular_graphics 'Olex2 (Dolomanov et al., 2009)'
_computing_publication_material 'Olex2 (Dolomanov et al., 2009)'
_computing_structure_refinement 'ShelXL (Sheldrick, 2015)'
_computing_structure_solution 'ShelXT (Sheldrick, 2015)'
_diffrn_ambient_temperature 100(2)
_diffrn_detector 'CCD plate'
_diffrn_measured_fraction_theta_full 1.000
_diffrn_measured_fraction_theta_max 1.000
_diffrn_measurement_details
;
List of Runs (angles in degrees, time in seconds):

  # Type    Start    End  Width  t~exp~   \w     \q     \k     \f   Frames
#--------------------------------------------------------------------------
  1  \f   -338.61 -27.11   0.50   35.01 -52.22 -34.00  82.00    --   623
  2  \f   -306.49   4.01   0.50   35.00-114.28 -34.00 -88.00    --   621
  3  \w    -77.02  -1.52   0.50   35.00    --  -34.00 102.00 134.00  151
;
_diffrn_measurement_device 'abstract diffractometer'
_diffrn_measurement_device_type 'Bruker APEX-II CCD'
_diffrn_measurement_method '\w and \f scans'
_diffrn_orient_matrix_type 'CrysAlisPro convention (1999,Acta A55,543-557)'
_diffrn_orient_matrix_UB_11 0.0439251000
_diffrn_orient_matrix_UB_12 -0.0015791000
_diffrn_orient_matrix_UB_13 -0.0444940000
_diffrn_orient_matrix_UB_21 0.0723131000
_diffrn_orient_matrix_UB_22 -0.0027782000
_diffrn_orient_matrix_UB_23 0.0309366000
_diffrn_orient_matrix_UB_31 -0.0044817000
_diffrn_orient_matrix_UB_32 -0.0611861000
_diffrn_orient_matrix_UB_33 -0.0001905000
_diffrn_radiation_monochromator graphite
_diffrn_radiation_probe x-ray
_diffrn_radiation_type MoK\a
_diffrn_radiation_wavelength 0.71073
_diffrn_reflns_av_R_equivalents 0.0242
_diffrn_reflns_av_unetI/netI 0.0175
_diffrn_reflns_Laue_measured_fraction_full 1.000
_diffrn_reflns_Laue_measured_fraction_max 1.000
_diffrn_reflns_limit_h_max 10
_diffrn_reflns_limit_h_min -10
_diffrn_reflns_limit_k_max 5
_diffrn_reflns_limit_k_min -15
_diffrn_reflns_limit_l_max 16
_diffrn_reflns_limit_l_min -17
_diffrn_reflns_number 12401
_diffrn_reflns_point_group_measured_fraction_full 1.000
_diffrn_reflns_point_group_measured_fraction_max 1.000
_diffrn_reflns_theta_full 25.242
_diffrn_reflns_theta_max 27.497
_diffrn_reflns_theta_min 2.349
_diffrn_source 'fine-focus sealed X-ray tube'
_diffrn_source_type 'Enhance (Mo) X-ray Source'
_exptl_absorpt_coefficient_mu 20.012
_exptl_absorpt_correction_T_max 1.00000
_exptl_absorpt_correction_T_min 0.43705
_exptl_absorpt_correction_type multi-scan
_exptl_absorpt_process_details
;
CrysAlisPro 1.171.39.44a (Rigaku Oxford Diffraction, 2018)
Empirical absorption correction using spherical harmonics,
 implemented in SCALE3 ABSPACK scaling algorithm.
;
_exptl_crystal_colour 'clear yellowish green'
_exptl_crystal_colour_lustre clear
_exptl_crystal_colour_modifier yellowish
_exptl_crystal_colour_primary green
_exptl_crystal_density_diffrn 3.683
_exptl_crystal_description plate
_exptl_crystal_F_000 1272
_exptl_crystal_size_max 0.29
_exptl_crystal_size_mid 0.16
_exptl_crystal_size_min 0.07
_refine_diff_density_max 0.944
_refine_diff_density_min -1.012
_refine_diff_density_rms 0.178
_refine_ls_extinction_method none
_refine_ls_goodness_of_fit_ref 1.031
_refine_ls_hydrogen_treatment refxyz
_refine_ls_matrix_type full
_refine_ls_number_parameters 202
_refine_ls_number_reflns 2919
_refine_ls_number_restraints 15
_refine_ls_restrained_S_all 1.033
_refine_ls_R_factor_all 0.0204
_refine_ls_R_factor_gt 0.0166
_refine_ls_shift/su_max 0.003
_refine_ls_shift/su_mean 0.000
_refine_ls_structure_factor_coef Fsqd
_refine_ls_weighting_details 'w=1/[\s^2^(Fo^2^)+(0.0227P)^2^+3.0421P] where P=(Fo^2^+2Fc^2^)/3'
_refine_ls_weighting_scheme calc
_refine_ls_wR_factor_gt 0.0396
_refine_ls_wR_factor_ref 0.0412
_reflns_Friedel_coverage 0.000
_reflns_number_gt 2643
_reflns_number_total 2919
_reflns_threshold_expression 'I > 2\s(I)'
_cod_data_source_file d0ce01587c1.cif
_cod_data_source_block Compound_11
_cod_depositor_comments 'Adding full bibliography for 7241870--7241883.cif.'
_cod_database_code 7241880
_shelxl_version_number 2014/6
_chemical_oxdiff_formula 'Ni1 U1 Se2 O15'
_shelx_space_group_comment
;
The symmetry employed for this shelxl refinement is uniquely defined
by the following loop, which should always be used as a source of
symmetry information in preference to the above space-group names.
They are only intended as comments.
;
_shelx_estimated_absorpt_t_max 0.335
_shelx_estimated_absorpt_t_min 0.068
_reflns_odcompleteness_completeness 94.67
_reflns_odcompleteness_iscentric 1
_reflns_odcompleteness_theta 36.13
_olex2_refinement_description
;
1. Fixed Uiso
 At 1.5 times of:
  All O(H,H,H,H,H,H,H,H,H,H) groups
2. Restrained distances
 H10B-H10A
 1.5 with sigma of 0.02
 H10B-O10
 0.98 with sigma of 0.02
 H10A-O10
 0.98 with sigma of 0.02
 H15B-H15A
 1.5 with sigma of 0.02
 H15B-O15
 0.98 with sigma of 0.02
 H15A-O15
 0.98 with sigma of 0.02
 H12B-O12
 0.98 with sigma of 0.02
 O12-H12A
 0.98 with sigma of 0.02
 H12B-H12A
 1.5 with sigma of 0.02
 H14A-O14
 0.98 with sigma of 0.02
 O14-H14B
 0.98 with sigma of 0.02
 H14A-H14B
 1.5 with sigma of 0.02
 H13A-H13B
 1.5 with sigma of 0.02
 H13A-O13
 0.98 with sigma of 0.02
 O13-H13B
 0.98 with sigma of 0.02
;
_olex2_submission_special_instructions 'No special instructions were received'
_oxdiff_exptl_absorpt_empirical_details
;
Empirical correction (ABSPACK) includes:
- Absorption correction using spherical harmonics
- Frame scaling
- Detector area scaling
;
_oxdiff_exptl_absorpt_empirical_full_max 2.493
_oxdiff_exptl_absorpt_empirical_full_min 0.556

loop_
_space_group_symop_operation_xyz
'x, y, z'
'-x, y+1/2, -z+1/2'
'-x, -y, -z'
'x, -y-1/2, z-1/2'

loop_
_atom_site_label
_atom_site_type_symbol
_atom_site_fract_x
_atom_site_fract_y
_atom_site_fract_z
_atom_site_U_iso_or_equiv
_atom_site_adp_type
_atom_site_occupancy
_atom_site_site_symmetry_order
_atom_site_calc_flag
_atom_site_refinement_flags_posn
_atom_site_refinement_flags_adp
_atom_site_refinement_flags_occupancy
_atom_site_disorder_assembly
_atom_site_disorder_group
U1 U 0.62214(2) 0.40445(2) 0.75324(2) 0.00345(5) Uani 1 1 d . . . . .
Se1 Se 0.26333(4) 0.59525(3) 0.77115(3) 0.00387(7) Uani 1 1 d . . . A 4
Se2 Se 0.75711(4) 0.72018(3) 0.75454(2) 0.00327(7) Uani 1 1 d . . . B 2
Ni1 Ni 0.83915(5) 0.72687(4) 0.50653(3) 0.00531(9) Uani 1 1 d . . . . .
O1 O 0.6956(3) 0.3711(2) 0.87918(19) 0.0078(5) Uani 1 1 d . . . . .
O2 O 0.5497(3) 0.4384(2) 0.62702(19) 0.0076(5) Uani 1 1 d . . . . .
O3 O 0.4178(3) 0.5169(2) 0.81351(19) 0.0079(5) Uani 1 1 d . . . . .
O4 O 0.1064(3) 0.5424(2) 0.8225(2) 0.0106(5) Uani 1 1 d . . . . .
O5 O 0.2466(3) 0.5968(2) 0.6471(2) 0.0102(5) Uani 1 1 d . . . . .
O6 O 0.7381(3) 0.58698(19) 0.7941(2) 0.0069(5) Uani 1 1 d . . . . .
O7 O 0.8301(3) 0.7986(2) 0.84958(19) 0.0076(5) Uani 1 1 d . . . . .
O8 O 0.8785(3) 0.7283(2) 0.66311(19) 0.0086(5) Uani 1 1 d . . . . .
O9 O 0.2903(3) 0.7277(2) 0.81527(19) 0.0084(5) Uani 1 1 d . . . . .
O10 O 0.8963(3) 0.4274(2) 0.6951(2) 0.0082(5) Uani 1 1 d D . . . .
O11 O 0.5793(3) 0.7673(2) 0.71328(19) 0.0071(5) Uani 1 1 d . . . . .
O12 O 0.8236(3) 0.5540(2) 0.5093(2) 0.0150(6) Uani 1 1 d D . . . .
O13 O 1.0822(3) 0.7169(2) 0.4981(2) 0.0098(5) Uani 1 1 d D . . . .
O14 O 0.8589(3) 0.9018(2) 0.5044(2) 0.0109(5) Uani 1 1 d D . . . .
O15 O 0.5949(3) 0.7389(2) 0.5007(2) 0.0133(6) Uani 1 1 d D . . . .
H10A H 0.956(4) 0.366(3) 0.670(3) 0.020 Uiso 1 1 d DR . . . .
H10B H 0.971(4) 0.473(3) 0.737(3) 0.020 Uiso 1 1 d DR . . . .
H12A H 0.807(5) 0.501(3) 0.453(2) 0.020 Uiso 1 1 d DR . . . .
H12B H 0.854(5) 0.505(3) 0.566(2) 0.020 Uiso 1 1 d DR . . . .
H13A H 1.141(5) 0.695(3) 0.558(2) 0.020 Uiso 1 1 d DR . . . .
H13B H 1.126(5) 0.787(2) 0.477(3) 0.020 Uiso 1 1 d DR . . . .
H14A H 0.859(5) 0.950(3) 0.5639(19) 0.020 Uiso 1 1 d DR . . . .
H14B H 0.803(5) 0.946(3) 0.453(2) 0.020 Uiso 1 1 d DR . . . .
H15A H 0.542(5) 0.669(2) 0.482(3) 0.020 Uiso 1 1 d DR . . . .
H15B H 0.546(5) 0.766(3) 0.559(2) 0.020 Uiso 1 1 d DR . . . .

loop_
_atom_site_aniso_label
_atom_site_aniso_U_11
_atom_site_aniso_U_22
_atom_site_aniso_U_33
_atom_site_aniso_U_23
_atom_site_aniso_U_13
_atom_site_aniso_U_12
U1 0.00383(7) 0.00341(7) 0.00302(7) 0.00019(4) -0.00055(5) -0.00023(4)
Se1 0.00400(16) 0.00344(15) 0.00415(16) 0.00037(12) 0.00016(12) 0.00037(11)
Se2 0.00391(16) 0.00367(15) 0.00216(15) -0.00051(12) -0.00026(12) -0.00023(11)
Ni1 0.0065(2) 0.0068(2) 0.0026(2) -0.00056(16) -0.00053(16) -0.00006(16)
O1 0.0090(12) 0.0083(11) 0.0059(12) -0.0012(10) -0.0006(10) 0.0009(9)
O2 0.0086(12) 0.0070(11) 0.0072(13) -0.0008(10) 0.0003(10) 0.0000(9)
O3 0.0052(12) 0.0094(12) 0.0090(13) 0.0005(10) -0.0003(10) 0.0044(9)
O4 0.0041(12) 0.0125(12) 0.0153(14) 0.0038(11) 0.0020(10) -0.0026(10)
O5 0.0138(13) 0.0103(12) 0.0063(13) 0.0002(10) -0.0008(10) 0.0018(10)
O6 0.0061(12) 0.0050(11) 0.0093(13) 0.0016(9) -0.0015(10) 0.0003(9)
O7 0.0129(13) 0.0058(11) 0.0041(12) -0.0008(9) -0.0006(10) -0.0031(9)
O8 0.0068(12) 0.0168(13) 0.0025(12) 0.0003(10) 0.0020(9) 0.0004(10)
O9 0.0119(13) 0.0035(11) 0.0099(13) -0.0003(10) 0.0019(10) 0.0004(9)
O10 0.0061(12) 0.0068(11) 0.0118(13) -0.0016(10) 0.0011(10) 0.0010(9)
O11 0.0077(12) 0.0067(11) 0.0066(12) -0.0021(9) -0.0027(10) 0.0047(9)
O12 0.0305(17) 0.0079(13) 0.0062(13) -0.0002(10) -0.0018(12) -0.0049(11)
O13 0.0079(12) 0.0137(12) 0.0077(13) -0.0002(11) 0.0001(10) -0.0035(10)
O14 0.0206(14) 0.0057(12) 0.0059(13) 0.0010(10) -0.0032(11) 0.0006(10)
O15 0.0091(13) 0.0223(14) 0.0086(13) -0.0075(11) -0.0002(10) 0.0001(11)

loop_
_atom_type_symbol
_atom_type_description
_atom_type_scat_dispersion_real
_atom_type_scat_dispersion_imag
_atom_type_scat_source
H H 0.0000 0.0000 'International Tables Vol C Tables 4.2.6.8 and 6.1.1.4'
Ni Ni 0.3393 1.1124 'International Tables Vol C Tables 4.2.6.8 and 6.1.1.4'
O O 0.0106 0.0060 'International Tables Vol C Tables 4.2.6.8 and 6.1.1.4'
Se Se -0.0929 2.2259 'International Tables Vol C Tables 4.2.6.8 and 6.1.1.4'
U U -9.6767 9.6646 'International Tables Vol C Tables 4.2.6.8 and 6.1.1.4'

loop_
_geom_angle_atom_site_label_1
_geom_angle_atom_site_label_2
_geom_angle_atom_site_label_3
_geom_angle
_geom_angle_site_symmetry_1
_geom_angle_site_symmetry_3
_geom_angle_publ_flag
O1 U1 O2 179.62(12) . . ?
O1 U1 O3 91.49(10) . . ?
O1 U1 O6 82.47(10) . . ?
O1 U1 O9 93.89(10) . 2_646 ?
O1 U1 O10 91.97(10) . . ?
O1 U1 O11 83.85(10) . 2_646 ?
O2 U1 O3 88.65(10) . . ?
O2 U1 O6 97.24(10) . . ?
O2 U1 O9 86.16(10) . 2_646 ?
O2 U1 O10 87.69(10) . . ?
O2 U1 O11 96.53(10) . 2_646 ?
O3 U1 O6 74.13(9) . . ?
O3 U1 O9 149.68(9) . 2_646 ?
O3 U1 O10 139.50(8) . . ?
O3 U1 O11 76.31(9) . 2_646 ?
O6 U1 O10 66.38(8) . . ?
O6 U1 O11 146.94(9) . 2_646 ?
O9 U1 O6 136.17(9) 2_646 . ?
O9 U1 O10 70.14(8) 2_646 . ?
O9 U1 O11 74.65(9) 2_646 2_646 ?
O11 U1 O10 144.16(8) 2_646 . ?
O4 Se1 O3 106.98(13) . . ?
O4 Se1 O9 107.43(13) . . ?
O5 Se1 O3 111.16(13) . . ?
O5 Se1 O4 113.27(14) . . ?
O5 Se1 O9 110.06(12) . . ?
O9 Se1 O3 107.71(13) . . ?
O6 Se2 O11 108.14(12) . . ?
O7 Se2 O6 108.71(12) . . ?
O7 Se2 O11 110.91(12) . . ?
O8 Se2 O6 111.48(13) . . ?
O8 Se2 O7 108.05(13) . . ?
O8 Se2 O11 109.56(13) . . ?
O8 Ni1 O7 169.54(10) . 4_575 ?
O12 Ni1 O7 82.99(10) . 4_575 ?
O12 Ni1 O8 89.79(11) . . ?
O12 Ni1 O13 90.61(11) . . ?
O12 Ni1 O14 179.03(12) . . ?
O12 Ni1 O15 90.14(12) . . ?
O13 Ni1 O7 85.11(10) . 4_575 ?
O13 Ni1 O8 87.42(10) . . ?
O14 Ni1 O7 97.23(10) . 4_575 ?
O14 Ni1 O8 89.86(10) . . ?
O14 Ni1 O13 88.47(11) . . ?
O14 Ni1 O15 90.81(12) . . ?
O15 Ni1 O7 89.84(10) . 4_575 ?
O15 Ni1 O8 97.76(10) . . ?
O15 Ni1 O13 174.76(11) . . ?
Se1 O3 U1 140.53(14) . . ?
Se2 O6 U1 144.39(14) . . ?
Se2 O7 Ni1 131.94(14) . 4_576 ?
Se2 O8 Ni1 131.82(14) . . ?
Se1 O9 U1 135.07(14) . 2_656 ?
Se2 O11 U1 143.04(14) . 2_656 ?

loop_
_geom_bond_atom_site_label_1
_geom_bond_atom_site_label_2
_geom_bond_distance
_geom_bond_site_symmetry_2
_geom_bond_publ_flag
U1 O1 1.770(3) . ?
U1 O2 1.773(3) . ?
U1 O3 2.329(2) . ?
U1 O6 2.372(2) . ?
U1 O9 2.368(2) 2_646 ?
U1 O10 2.482(3) . ?
U1 O11 2.379(2) 2_646 ?
Se1 O3 1.650(2) . ?
Se1 O4 1.634(2) . ?
Se1 O5 1.625(3) . ?
Se1 O9 1.649(2) . ?
Se2 O6 1.636(2) . ?
Se2 O7 1.631(2) . ?
Se2 O8 1.624(2) . ?
Se2 O11 1.648(2) . ?
Ni1 O7 2.077(2) 4_575 ?
Ni1 O8 2.061(2) . ?
Ni1 O12 2.004(3) . ?
Ni1 O13 2.052(3) . ?
Ni1 O14 2.030(2) . ?
Ni1 O15 2.051(3) . ?
O7 Ni1 2.077(2) 4_576 ?
O9 U1 2.368(2) 2_656 ?
O11 U1 2.379(2) 2_656 ?
